data_4002978
loop_
_publ_author_name
'Carnicom, Elizabeth M.'
'Xie, Weiwei'
'Yang, Zoe'
'G\'ornicka, Karolina'
'Kong, Tai'
'Klimczuk, Tomasz'
'Cava, Robert J.'

_publ_section_title
;
 Importance of Specific Heat Characterization when Reporting New
 Superconductors: An Example of Superconductivity in LiGa2Rh
;
_journal_issue 6
_journal_name_full 'Chemistry of Materials'
_journal_page_first 2164
_journal_paper_doi 10.1021/acs.chemmater.9b00258
_journal_volume 31
_journal_year 2019
_chemical_formula_sum 'Ga2 Li Rh'
_chemical_formula_weight 249.29
_space_group_crystal_system cubic
_space_group_IT_number 225
_space_group_name_Hall '-F 4 2 3'
_space_group_name_H-M_alt 'F m -3 m'
_symmetry_space_group_name_Hall '-F 4 2 3'
_symmetry_space_group_name_H-M 'F m -3 m'
_audit_creation_method SHELXL-2013
_cell_angle_alpha 90
_cell_angle_beta 90
_cell_angle_gamma 90
_cell_formula_units_Z 4
_cell_length_a 5.9997(8)
_cell_length_b 5.9997(8)
_cell_length_c 5.9997(8)
_cell_measurement_temperature 296(2)
_cell_volume 215.97(5)
_computing_structure_refinement 'SHELXL-2013 (Sheldrick, 2013)'
_diffrn_ambient_temperature 296(2)
_diffrn_measured_fraction_theta_full 1.000
_diffrn_measured_fraction_theta_max 1.000
_diffrn_radiation_type MoK\a
_diffrn_radiation_wavelength 0.71073
_diffrn_reflns_av_R_equivalents 0.0151
_diffrn_reflns_av_unetI/netI 0.0087
_diffrn_reflns_Laue_measured_fraction_full 1.000
_diffrn_reflns_Laue_measured_fraction_max 1.000
_diffrn_reflns_limit_h_max 8
_diffrn_reflns_limit_h_min -9
_diffrn_reflns_limit_k_max 7
_diffrn_reflns_limit_k_min -9
_diffrn_reflns_limit_l_max 9
_diffrn_reflns_limit_l_min -5
_diffrn_reflns_number 261
_diffrn_reflns_point_group_measured_fraction_full 1.000
_diffrn_reflns_point_group_measured_fraction_max 1.000
_diffrn_reflns_theta_full 25.242
_diffrn_reflns_theta_max 32.878
_diffrn_reflns_theta_min 5.888
_exptl_absorpt_coefficient_mu 31.842
_exptl_crystal_density_diffrn 7.667
_exptl_crystal_F_000 440
_refine_diff_density_max 1.262
_refine_diff_density_min -1.012
_refine_diff_density_rms 0.205
_refine_ls_extinction_coef 0.0098(18)
_refine_ls_extinction_expression Fc^*^=kFc[1+0.001xFc^2^\l^3^/sin(2\q)]^-1/4^
_refine_ls_extinction_method SHELXL
_refine_ls_goodness_of_fit_ref 1.416
_refine_ls_hydrogen_treatment undef
_refine_ls_matrix_type full
_refine_ls_number_parameters 5
_refine_ls_number_reflns 38
_refine_ls_number_restraints 0
_refine_ls_restrained_S_all 1.416
_refine_ls_R_factor_all 0.0185
_refine_ls_R_factor_gt 0.0185
_refine_ls_shift/su_max 0.000
_refine_ls_shift/su_mean 0.000
_refine_ls_structure_factor_coef Fsqd
_refine_ls_weighting_details 'w=1/[\s^2^(Fo^2^)+(0.0205P)^2^+4.1010P] where P=(Fo^2^+2Fc^2^)/3'
_refine_ls_weighting_scheme calc
_refine_ls_wR_factor_gt 0.0510
_refine_ls_wR_factor_ref 0.0510
_reflns_Friedel_coverage 0.000
_reflns_number_gt 38
_reflns_number_total 38
_reflns_threshold_expression 'I > 2\s(I)'
_cod_data_source_file cm9b00258_si_001.cif
_cod_data_source_block MM_LizC_1246_LiGa2Rh_0m
_cod_original_cell_volume 215.97(9)
_cod_database_code 4002978
_shelx_space_group_comment
;
The symmetry employed for this shelxl refinement is uniquely defined
by the following loop, which should always be used as a source of
symmetry information in preference to the above space-group names.
They are only intended as comments.
;
_shelxl_version_number 2013-4

loop_
_space_group_symop_operation_xyz
'x, y, z'
'-x, -y, z'
'-x, y, -z'
'x, -y, -z'
'z, x, y'
'z, -x, -y'
'-z, -x, y'
'-z, x, -y'
'y, z, x'
'-y, z, -x'
'y, -z, -x'
'-y, -z, x'
'y, x, -z'
'-y, -x, -z'
'y, -x, z'
'-y, x, z'
'x, z, -y'
'-x, z, y'
'-x, -z, -y'
'x, -z, y'
'z, y, -x'
'z, -y, x'
'-z, y, x'
'-z, -y, -x'
'x, y+1/2, z+1/2'
'-x, -y+1/2, z+1/2'
'-x, y+1/2, -z+1/2'
'x, -y+1/2, -z+1/2'
'z, x+1/2, y+1/2'
'z, -x+1/2, -y+1/2'
'-z, -x+1/2, y+1/2'
'-z, x+1/2, -y+1/2'
'y, z+1/2, x+1/2'
'-y, z+1/2, -x+1/2'
'y, -z+1/2, -x+1/2'
'-y, -z+1/2, x+1/2'
'y, x+1/2, -z+1/2'
'-y, -x+1/2, -z+1/2'
'y, -x+1/2, z+1/2'
'-y, x+1/2, z+1/2'
'x, z+1/2, -y+1/2'
'-x, z+1/2, y+1/2'
'-x, -z+1/2, -y+1/2'
'x, -z+1/2, y+1/2'
'z, y+1/2, -x+1/2'
'z, -y+1/2, x+1/2'
'-z, y+1/2, x+1/2'
'-z, -y+1/2, -x+1/2'
'x+1/2, y, z+1/2'
'-x+1/2, -y, z+1/2'
'-x+1/2, y, -z+1/2'
'x+1/2, -y, -z+1/2'
'z+1/2, x, y+1/2'
'z+1/2, -x, -y+1/2'
'-z+1/2, -x, y+1/2'
'-z+1/2, x, -y+1/2'
'y+1/2, z, x+1/2'
'-y+1/2, z, -x+1/2'
'y+1/2, -z, -x+1/2'
'-y+1/2, -z, x+1/2'
'y+1/2, x, -z+1/2'
'-y+1/2, -x, -z+1/2'
'y+1/2, -x, z+1/2'
'-y+1/2, x, z+1/2'
'x+1/2, z, -y+1/2'
'-x+1/2, z, y+1/2'
'-x+1/2, -z, -y+1/2'
'x+1/2, -z, y+1/2'
'z+1/2, y, -x+1/2'
'z+1/2, -y, x+1/2'
'-z+1/2, y, x+1/2'
'-z+1/2, -y, -x+1/2'
'x+1/2, y+1/2, z'
'-x+1/2, -y+1/2, z'
'-x+1/2, y+1/2, -z'
'x+1/2, -y+1/2, -z'
'z+1/2, x+1/2, y'
'z+1/2, -x+1/2, -y'
'-z+1/2, -x+1/2, y'
'-z+1/2, x+1/2, -y'
'y+1/2, z+1/2, x'
'-y+1/2, z+1/2, -x'
'y+1/2, -z+1/2, -x'
'-y+1/2, -z+1/2, x'
'y+1/2, x+1/2, -z'
'-y+1/2, -x+1/2, -z'
'y+1/2, -x+1/2, z'
'-y+1/2, x+1/2, z'
'x+1/2, z+1/2, -y'
'-x+1/2, z+1/2, y'
'-x+1/2, -z+1/2, -y'
'x+1/2, -z+1/2, y'
'z+1/2, y+1/2, -x'
'z+1/2, -y+1/2, x'
'-z+1/2, y+1/2, x'
'-z+1/2, -y+1/2, -x'
'-x, -y, -z'
'x, y, -z'
'x, -y, z'
'-x, y, z'
'-z, -x, -y'
'-z, x, y'
'z, x, -y'
'z, -x, y'
'-y, -z, -x'
'y, -z, x'
'-y, z, x'
'y, z, -x'
'-y, -x, z'
'y, x, z'
'-y, x, -z'
'y, -x, -z'
'-x, -z, y'
'x, -z, -y'
'x, z, y'
'-x, z, -y'
'-z, -y, x'
'-z, y, -x'
'z, -y, -x'
'z, y, x'
'-x, -y+1/2, -z+1/2'
'x, y+1/2, -z+1/2'
'x, -y+1/2, z+1/2'
'-x, y+1/2, z+1/2'
'-z, -x+1/2, -y+1/2'
'-z, x+1/2, y+1/2'
'z, x+1/2, -y+1/2'
'z, -x+1/2, y+1/2'
'-y, -z+1/2, -x+1/2'
'y, -z+1/2, x+1/2'
'-y, z+1/2, x+1/2'
'y, z+1/2, -x+1/2'
'-y, -x+1/2, z+1/2'
'y, x+1/2, z+1/2'
'-y, x+1/2, -z+1/2'
'y, -x+1/2, -z+1/2'
'-x, -z+1/2, y+1/2'
'x, -z+1/2, -y+1/2'
'x, z+1/2, y+1/2'
'-x, z+1/2, -y+1/2'
'-z, -y+1/2, x+1/2'
'-z, y+1/2, -x+1/2'
'z, -y+1/2, -x+1/2'
'z, y+1/2, x+1/2'
'-x+1/2, -y, -z+1/2'
'x+1/2, y, -z+1/2'
'x+1/2, -y, z+1/2'
'-x+1/2, y, z+1/2'
'-z+1/2, -x, -y+1/2'
'-z+1/2, x, y+1/2'
'z+1/2, x, -y+1/2'
'z+1/2, -x, y+1/2'
'-y+1/2, -z, -x+1/2'
'y+1/2, -z, x+1/2'
'-y+1/2, z, x+1/2'
'y+1/2, z, -x+1/2'
'-y+1/2, -x, z+1/2'
'y+1/2, x, z+1/2'
'-y+1/2, x, -z+1/2'
'y+1/2, -x, -z+1/2'
'-x+1/2, -z, y+1/2'
'x+1/2, -z, -y+1/2'
'x+1/2, z, y+1/2'
'-x+1/2, z, -y+1/2'
'-z+1/2, -y, x+1/2'
'-z+1/2, y, -x+1/2'
'z+1/2, -y, -x+1/2'
'z+1/2, y, x+1/2'
'-x+1/2, -y+1/2, -z'
'x+1/2, y+1/2, -z'
'x+1/2, -y+1/2, z'
'-x+1/2, y+1/2, z'
'-z+1/2, -x+1/2, -y'
'-z+1/2, x+1/2, y'
'z+1/2, x+1/2, -y'
'z+1/2, -x+1/2, y'
'-y+1/2, -z+1/2, -x'
'y+1/2, -z+1/2, x'
'-y+1/2, z+1/2, x'
'y+1/2, z+1/2, -x'
'-y+1/2, -x+1/2, z'
'y+1/2, x+1/2, z'
'-y+1/2, x+1/2, -z'
'y+1/2, -x+1/2, -z'
'-x+1/2, -z+1/2, y'
'x+1/2, -z+1/2, -y'
'x+1/2, z+1/2, y'
'-x+1/2, z+1/2, -y'
'-z+1/2, -y+1/2, x'
'-z+1/2, y+1/2, -x'
'z+1/2, -y+1/2, -x'
'z+1/2, y+1/2, x'

loop_
_atom_site_label
_atom_site_type_symbol
_atom_site_fract_x
_atom_site_fract_y
_atom_site_fract_z
_atom_site_U_iso_or_equiv
_atom_site_adp_type
_atom_site_occupancy
_atom_site_site_symmetry_order
_atom_site_calc_flag
_atom_site_refinement_flags_posn
_atom_site_refinement_flags_adp
_atom_site_refinement_flags_occupancy
Rh1 Rh 0.5000 0.5000 0.5000 0.0169(5) Uani 1 48 d S T P
Ga2 Ga 0.2500 0.2500 0.2500 0.0157(5) Uani 1 24 d S T P
Li3 Li 0.0000 0.0000 0.0000 0.004(4) Uani 1 48 d S T P

loop_
_atom_site_aniso_label
_atom_site_aniso_U_11
_atom_site_aniso_U_22
_atom_site_aniso_U_33
_atom_site_aniso_U_23
_atom_site_aniso_U_13
_atom_site_aniso_U_12
Rh1 0.0169(5) 0.0169(5) 0.0169(5) 0.000 0.000 0.000
Ga2 0.0157(5) 0.0157(5) 0.0157(5) 0.000 0.000 0.000
Li3 0.004(4) 0.004(4) 0.004(4) 0.000 0.000 0.000

loop_
_atom_type_symbol
_atom_type_description
_atom_type_scat_dispersion_real
_atom_type_scat_dispersion_imag
_atom_type_scat_source
Li Li -0.0003 0.0001 'International Tables Vol C Tables 4.2.6.8 and 6.1.1.4'
Ga Ga 0.2307 1.6083 'International Tables Vol C Tables 4.2.6.8 and 6.1.1.4'
Rh Rh -1.1178 0.9187 'International Tables Vol C Tables 4.2.6.8 and 6.1.1.4'

loop_
_geom_angle_atom_site_label_1
_geom_angle_atom_site_label_2
_geom_angle_atom_site_label_3
_geom_angle
_geom_angle_site_symmetry_1
_geom_angle_site_symmetry_3
Ga2 Rh1 Ga2 180.0 97_666 .
Ga2 Rh1 Ga2 109.5 97_666 169_556
Ga2 Rh1 Ga2 70.5 . 169_556
Ga2 Rh1 Ga2 70.5 97_666 49
Ga2 Rh1 Ga2 109.5 . 49
Ga2 Rh1 Ga2 70.5 169_556 49
Ga2 Rh1 Ga2 70.5 97_666 73
Ga2 Rh1 Ga2 109.5 . 73
Ga2 Rh1 Ga2 180.0 169_556 73
Ga2 Rh1 Ga2 109.5 49 73
Ga2 Rh1 Ga2 70.529(1) 97_666 25
Ga2 Rh1 Ga2 109.5 . 25
Ga2 Rh1 Ga2 70.5 169_556 25
Ga2 Rh1 Ga2 109.5 49 25
Ga2 Rh1 Ga2 109.5 73 25
Ga2 Rh1 Ga2 109.5 97_666 121_655
Ga2 Rh1 Ga2 70.5 . 121_655
Ga2 Rh1 Ga2 109.5 169_556 121_655
Ga2 Rh1 Ga2 70.5 49 121_655
Ga2 Rh1 Ga2 70.5 73 121_655
Ga2 Rh1 Ga2 180.0 25 121_655
Ga2 Rh1 Ga2 109.5 97_666 145_565
Ga2 Rh1 Ga2 70.529(1) . 145_565
Ga2 Rh1 Ga2 109.5 169_556 145_565
Ga2 Rh1 Ga2 180.0 49 145_565
Ga2 Rh1 Ga2 70.529(1) 73 145_565
Ga2 Rh1 Ga2 70.5 25 145_565
Ga2 Rh1 Ga2 109.5 121_655 145_565
Ga2 Rh1 Li3 54.7 97_666 73_556
Ga2 Rh1 Li3 125.3 . 73_556
Ga2 Rh1 Li3 54.7 169_556 73_556
Ga2 Rh1 Li3 54.7 49 73_556
Ga2 Rh1 Li3 125.3 73 73_556
Ga2 Rh1 Li3 54.7 25 73_556
Ga2 Rh1 Li3 125.3 121_655 73_556
Ga2 Rh1 Li3 125.3 145_565 73_556
Ga2 Rh1 Li3 125.3 97_666 25
Ga2 Rh1 Li3 54.7 . 25
Ga2 Rh1 Li3 54.7 169_556 25
Ga2 Rh1 Li3 125.3 49 25
Ga2 Rh1 Li3 125.3 73 25
Ga2 Rh1 Li3 54.7 25 25
Ga2 Rh1 Li3 125.3 121_655 25
Ga2 Rh1 Li3 54.7 145_565 25
Li3 Rh1 Li3 90.0 73_556 25
Ga2 Rh1 Li3 54.7 97_666 25_655
Ga2 Rh1 Li3 125.3 . 25_655
Ga2 Rh1 Li3 125.3 169_556 25_655
Ga2 Rh1 Li3 54.7 49 25_655
Ga2 Rh1 Li3 54.7 73 25_655
Ga2 Rh1 Li3 125.3 25 25_655
Ga2 Rh1 Li3 54.7 121_655 25_655
Ga2 Rh1 Li3 125.3 145_565 25_655
Li3 Rh1 Li3 90.0 73_556 25_655
Li3 Rh1 Li3 180.0 25 25_655
Ga2 Rh1 Li3 125.3 97_666 49
Ga2 Rh1 Li3 54.7 . 49
Ga2 Rh1 Li3 54.7 169_556 49
Ga2 Rh1 Li3 54.7 49 49
Ga2 Rh1 Li3 125.3 73 49
Ga2 Rh1 Li3 125.3 25 49
Ga2 Rh1 Li3 54.7 121_655 49
Ga2 Rh1 Li3 125.3 145_565 49
Li3 Rh1 Li3 90.0 73_556 49
Li3 Rh1 Li3 90.0 25 49
Li3 Rh1 Li3 90.0 25_655 49
Li3 Ga2 Rh1 180.0 . .
Li3 Ga2 Li3 109.5 . 73
Rh1 Ga2 Li3 70.5 . 73
Li3 Ga2 Rh1 70.529(1) . 25_544
Rh1 Ga2 Rh1 109.5 . 25_544
Li3 Ga2 Rh1 70.5 73 25_544
Li3 Ga2 Rh1 70.5 . 49_454
Rh1 Ga2 Rh1 109.5 . 49_454
Li3 Ga2 Rh1 70.5 73 49_454
Rh1 Ga2 Rh1 109.5 25_544 49_454
Li3 Ga2 Rh1 70.5 . 73_445
Rh1 Ga2 Rh1 109.5 . 73_445
Li3 Ga2 Rh1 180.0 73 73_445
Rh1 Ga2 Rh1 109.5 25_544 73_445
Rh1 Ga2 Rh1 109.5 49_454 73_445
Li3 Ga2 Li3 109.5 . 49
Rh1 Ga2 Li3 70.5 . 49
Li3 Ga2 Li3 109.5 73 49
Rh1 Ga2 Li3 70.5 25_544 49
Rh1 Ga2 Li3 180.0 49_454 49
Rh1 Ga2 Li3 70.5 73_445 49
Li3 Ga2 Li3 109.5 . 25
Rh1 Ga2 Li3 70.529(1) . 25
Li3 Ga2 Li3 109.5 73 25
Rh1 Ga2 Li3 180.0 25_544 25
Rh1 Ga2 Li3 70.5 49_454 25
Rh1 Ga2 Li3 70.5 73_445 25
Li3 Ga2 Li3 109.5 49 25
Li3 Ga2 Ga2 54.7 . 121
Rh1 Ga2 Ga2 125.3 . 121
Li3 Ga2 Ga2 125.3 73 121
Rh1 Ga2 Ga2 125.3 25_544 121
Rh1 Ga2 Ga2 54.7 49_454 121
Rh1 Ga2 Ga2 54.7 73_445 121
Li3 Ga2 Ga2 125.3 49 121
Li3 Ga2 Ga2 54.7 25 121
Li3 Ga2 Ga2 125.3 . 145_565
Rh1 Ga2 Ga2 54.7 . 145_565
Li3 Ga2 Ga2 54.7 73 145_565
Rh1 Ga2 Ga2 125.3 25_544 145_565
Rh1 Ga2 Ga2 54.7 49_454 145_565
Rh1 Ga2 Ga2 125.3 73_445 145_565
Li3 Ga2 Ga2 125.3 49 145_565
Li3 Ga2 Ga2 54.7 25 145_565
Ga2 Ga2 Ga2 90.0 121 145_565
Li3 Ga2 Ga2 54.7 . 169
Rh1 Ga2 Ga2 125.3 . 169
Li3 Ga2 Ga2 54.7 73 169
Rh1 Ga2 Ga2 54.7 25_544 169
Rh1 Ga2 Ga2 54.7 49_454 169
Rh1 Ga2 Ga2 125.3 73_445 169
Li3 Ga2 Ga2 125.3 49 169
Li3 Ga2 Ga2 125.3 25 169
Ga2 Ga2 Ga2 90.0 121 169
Ga2 Ga2 Ga2 90.0 145_565 169
Li3 Ga2 Ga2 125.3 . 169_556
Rh1 Ga2 Ga2 54.7 . 169_556
Li3 Ga2 Ga2 125.3 73 169_556
Rh1 Ga2 Ga2 125.3 25_544 169_556
Rh1 Ga2 Ga2 125.3 49_454 169_556
Rh1 Ga2 Ga2 54.7 73_445 169_556
Li3 Ga2 Ga2 54.7 49 169_556
Li3 Ga2 Ga2 54.7 25 169_556
Ga2 Ga2 Ga2 90.0 121 169_556
Ga2 Ga2 Ga2 90.0 145_565 169_556
Ga2 Ga2 Ga2 180.0 169 169_556
Ga2 Li3 Ga2 180.0 97 .
Ga2 Li3 Ga2 109.5 97 169
Ga2 Li3 Ga2 70.5 . 169
Ga2 Li3 Ga2 109.5 97 145
Ga2 Li3 Ga2 70.5 . 145
Ga2 Li3 Ga2 109.5 169 145
Ga2 Li3 Ga2 109.5 97 121
Ga2 Li3 Ga2 70.529(1) . 121
Ga2 Li3 Ga2 109.5 169 121
Ga2 Li3 Ga2 109.5 145 121
Ga2 Li3 Ga2 70.5 97 73_445
Ga2 Li3 Ga2 109.5 . 73_445
Ga2 Li3 Ga2 180.0 169 73_445
Ga2 Li3 Ga2 70.5 145 73_445
Ga2 Li3 Ga2 70.5 121 73_445
Ga2 Li3 Ga2 70.5 97 49_454
Ga2 Li3 Ga2 109.5 . 49_454
Ga2 Li3 Ga2 70.5 169 49_454
Ga2 Li3 Ga2 180.0 145 49_454
Ga2 Li3 Ga2 70.5 121 49_454
Ga2 Li3 Ga2 109.5 73_445 49_454
Ga2 Li3 Ga2 70.529(1) 97 25_544
Ga2 Li3 Ga2 109.5 . 25_544
Ga2 Li3 Ga2 70.5 169 25_544
Ga2 Li3 Ga2 70.5 145 25_544
Ga2 Li3 Ga2 180.0 121 25_544
Ga2 Li3 Ga2 109.5 73_445 25_544
Ga2 Li3 Ga2 109.5 49_454 25_544
Ga2 Li3 Rh1 125.3 97 25_544
Ga2 Li3 Rh1 54.7 . 25_544
Ga2 Li3 Rh1 54.7 169 25_544
Ga2 Li3 Rh1 54.7 145 25_544
Ga2 Li3 Rh1 125.3 121 25_544
Ga2 Li3 Rh1 125.3 73_445 25_544
Ga2 Li3 Rh1 125.3 49_454 25_544
Ga2 Li3 Rh1 54.7 25_544 25_544
Ga2 Li3 Rh1 125.3 97 73_445
Ga2 Li3 Rh1 54.7 . 73_445
Ga2 Li3 Rh1 125.3 169 73_445
Ga2 Li3 Rh1 54.7 145 73_445
Ga2 Li3 Rh1 54.7 121 73_445
Ga2 Li3 Rh1 54.7 73_445 73_445
Ga2 Li3 Rh1 125.3 49_454 73_445
Ga2 Li3 Rh1 125.3 25_544 73_445
Rh1 Li3 Rh1 90.0 25_544 73_445
Ga2 Li3 Rh1 54.7 97 73_444
Ga2 Li3 Rh1 125.3 . 73_444
Ga2 Li3 Rh1 54.7 169 73_444
Ga2 Li3 Rh1 125.3 145 73_444
Ga2 Li3 Rh1 125.3 121 73_444
Ga2 Li3 Rh1 125.3 73_445 73_444
Ga2 Li3 Rh1 54.7 49_454 73_444
Ga2 Li3 Rh1 54.7 25_544 73_444
Rh1 Li3 Rh1 90.0 25_544 73_444
Rh1 Li3 Rh1 180.0 73_445 73_444
Ga2 Li3 Rh1 54.7 97 25_444
Ga2 Li3 Rh1 125.3 . 25_444
Ga2 Li3 Rh1 125.3 169 25_444
Ga2 Li3 Rh1 125.3 145 25_444
Ga2 Li3 Rh1 54.7 121 25_444
Ga2 Li3 Rh1 54.7 73_445 25_444
Ga2 Li3 Rh1 54.7 49_454 25_444
Ga2 Li3 Rh1 125.3 25_544 25_444
Rh1 Li3 Rh1 180.0 25_544 25_444
Rh1 Li3 Rh1 90.0 73_445 25_444
Rh1 Li3 Rh1 90.0 73_444 25_444

loop_
_geom_bond_atom_site_label_1
_geom_bond_atom_site_label_2
_geom_bond_distance
_geom_bond_site_symmetry_2
Rh1 Ga2 2.5979(4) 97_666
Rh1 Ga2 2.5979(3) .
Rh1 Ga2 2.5979(3) 169_556
Rh1 Ga2 2.5979(3) 49
Rh1 Ga2 2.5979(3) 73
Rh1 Ga2 2.5979(4) 25
Rh1 Ga2 2.5979(3) 121_655
Rh1 Ga2 2.5979(4) 145_565
Rh1 Li3 2.9999(4) 73_556
Rh1 Li3 2.9999(4) 25
Rh1 Li3 2.9998(4) 25_655
Rh1 Li3 2.9999(4) 49
Ga2 Li3 2.5979(3) .
Ga2 Li3 2.5979(3) 73
Ga2 Rh1 2.5979(3) 25_544
Ga2 Rh1 2.5979(3) 49_454
Ga2 Rh1 2.5979(3) 73_445
Ga2 Li3 2.5979(3) 49
Ga2 Li3 2.5979(3) 25
Ga2 Ga2 2.9999(4) 121
Ga2 Ga2 2.9999(4) 145_565
Ga2 Ga2 2.9999(4) 169
Ga2 Ga2 2.9998(4) 169_556
Li3 Ga2 2.5979(3) 97
Li3 Ga2 2.5979(3) 169
Li3 Ga2 2.5979(3) 145
Li3 Ga2 2.5979(3) 121
Li3 Ga2 2.5979(3) 73_445
Li3 Ga2 2.5979(3) 49_454
Li3 Ga2 2.5979(3) 25_544
Li3 Rh1 2.9999(4) 25_544
Li3 Rh1 2.9999(4) 73_445
Li3 Rh1 2.9999(4) 73_444
Li3 Rh1 2.9999(4) 25_444
